data_4126697
loop_
_publ_author_name
'He, Yan-Ping'
'Yuan, Lv-Bing'
'Chen, Guang-Hui'
'Lin, Qi-Pu'
'Wang, Fei'
'Zhang, Lei'
'Zhang, Jian'

_publ_section_title
;
 Water Soluble and Ultra-Stable Ti4L6 Tetrahedron with Coordination
 Assembly Function.
;
_journal_name_full 'Journal of the American Chemical Society'
_journal_paper_doi 10.1021/jacs.7b09463
_journal_year 2017
_chemical_formula_sum 'C128 H66 N0 O49 Tb2 Ti4'
_chemical_formula_weight 2897.24
_chemical_name_systematic
;
 ?
;
_space_group_crystal_system monoclinic
_space_group_IT_number 15
_space_group_name_Hall '-C 2yc'
_space_group_name_H-M_alt 'C 1 2/c 1'
_symmetry_space_group_name_Hall '-C 2yc'
_symmetry_space_group_name_H-M 'C 1 2/c 1'
_atom_sites_solution_hydrogens geom
_atom_sites_solution_primary direct
_atom_sites_solution_secondary difmap
_audit_creation_method SHELXL-2014
_cell_angle_alpha 90
_cell_angle_beta 92.957(2)
_cell_angle_gamma 90
_cell_formula_units_Z 8
_cell_length_a 22.2694(5)
_cell_length_b 30.5743(7)
_cell_length_c 58.7419(16)
_cell_measurement_reflns_used 15577
_cell_measurement_temperature 273(2)
_cell_measurement_theta_max 51.3710
_cell_measurement_theta_min 3.6740
_cell_volume 39942.4(17)
_computing_cell_refinement 'CrysAlisPro 1.171.38.43f (Rigaku OD, 2015)'
_computing_data_collection 'CrysAlisPro 1.171.38.43f (Rigaku OD, 2015)'
_computing_data_reduction 'CrysAlisPro 1.171.38.43f (Rigaku OD, 2015)'
_computing_molecular_graphics 'Bruker SHELXTL'
_computing_publication_material 'Bruker SHELXTL'
_computing_structure_refinement 'SHELXL-2014 (Sheldrick, 2014)'
_computing_structure_solution 'SHELXL-2014 (Sheldrick, 2014)'
_diffrn_ambient_temperature 273(2)
_diffrn_detector_area_resol_mean 10.5594
_diffrn_measured_fraction_theta_full 0.594
_diffrn_measured_fraction_theta_max 0.970
_diffrn_measurement_device_type 'SuperNova, Dual, Cu at zero, Atlas'
_diffrn_measurement_method none
_diffrn_radiation_type CuK\a
_diffrn_radiation_wavelength 1.54178
_diffrn_reflns_av_R_equivalents 0.0826
_diffrn_reflns_av_unetI/netI 0.0922
_diffrn_reflns_Laue_measured_fraction_full 0.594
_diffrn_reflns_Laue_measured_fraction_max 0.970
_diffrn_reflns_limit_h_max 22
_diffrn_reflns_limit_h_min -19
_diffrn_reflns_limit_k_max 20
_diffrn_reflns_limit_k_min -30
_diffrn_reflns_limit_l_max 47
_diffrn_reflns_limit_l_min -59
_diffrn_reflns_number 44433
_diffrn_reflns_point_group_measured_fraction_full 0.594
_diffrn_reflns_point_group_measured_fraction_max 0.970
_diffrn_reflns_theta_full 67.679
_diffrn_reflns_theta_max 51.788
_diffrn_reflns_theta_min 3.670
_diffrn_source 'micro-focus sealed X-ray tube'
_diffrn_standards_interval_count none
_diffrn_standards_interval_time none
_diffrn_standards_number none
_exptl_absorpt_coefficient_mu 5.196
_exptl_absorpt_correction_T_max 0.03635
_exptl_absorpt_correction_T_min 0.03635
_exptl_absorpt_correction_type multi-scan
_exptl_absorpt_process_details none
_exptl_crystal_colour red
_exptl_crystal_density_diffrn 0.964
_exptl_crystal_density_method 'not measured'
_exptl_crystal_description block
_exptl_crystal_F_000 11552
_exptl_crystal_size_max 0.7
_exptl_crystal_size_mid 0.5
_exptl_crystal_size_min 0.3
_platon_squeeze_details
;
;
_refine_diff_density_max 1.603
_refine_diff_density_min -2.729
_refine_diff_density_rms 0.128
_refine_ls_extinction_method none
_refine_ls_goodness_of_fit_ref 1.184
_refine_ls_hydrogen_treatment constr
_refine_ls_matrix_type full
_refine_ls_number_parameters 1648
_refine_ls_number_reflns 21498
_refine_ls_number_restraints 794
_refine_ls_restrained_S_all 1.205
_refine_ls_R_factor_all 0.1436
_refine_ls_R_factor_gt 0.1158
_refine_ls_shift/su_max 1.322
_refine_ls_shift/su_mean 0.054
_refine_ls_structure_factor_coef Fsqd
_refine_ls_weighting_details 'w=1/[\s^2^(Fo^2^)+(0.2000P)^2^] where P=(Fo^2^+2Fc^2^)/3'
_refine_ls_weighting_scheme calc
_refine_ls_wR_factor_gt 0.3174
_refine_ls_wR_factor_ref 0.3397
_reflns_Friedel_coverage 0.000
_reflns_number_gt 13753
_reflns_number_total 21498
_reflns_threshold_expression 'I > 2\s(I)'
_cod_data_source_file ja7b09463_si_009.cif
_cod_data_source_block PTC-105
_cod_database_code 4126697
_shelx_space_group_comment
;
The symmetry employed for this shelxl refinement is uniquely defined
by the following loop, which should always be used as a source of
symmetry information in preference to the above space-group names.
They are only intended as comments.
;
_shelxl_version_number 2014-3

loop_
_space_group_symop_operation_xyz
'x, y, z'
'-x, y, -z+1/2'
'x+1/2, y+1/2, z'
'-x+1/2, y+1/2, -z+1/2'
'-x, -y, -z'
'x, -y, z-1/2'
'-x+1/2, -y+1/2, -z'
'x+1/2, -y+1/2, z-1/2'

loop_
_atom_site_label
_atom_site_type_symbol
_atom_site_fract_x
_atom_site_fract_y
_atom_site_fract_z
_atom_site_U_iso_or_equiv
_atom_site_adp_type
_atom_site_occupancy
_atom_site_site_symmetry_order
_atom_site_calc_flag
_atom_site_refinement_flags_posn
_atom_site_refinement_flags_adp
Tb1 Tb 0.27953(2) 0.33520(2) 0.75029(2) 0.06041(6) Uani 1 1 d . .
Tb2 Tb -0.03854(2) 0.26993(2) 0.51662(2) 0.12756(13) Uani 1 1 d . .
Ti1 Ti 0.35397(2) 0.21098(2) 0.68148(2) 0.03380(13) Uani 1 1 d . .
Ti2 Ti 0.41634(2) 0.02487(2) 0.56921(2) 0.05616(17) Uani 1 1 d . .
Ti3 Ti 0.16989(2) -0.04974(2) 0.67950(2) 0.05313(16) Uani 1 1 d . .
Ti4 Ti 0.05556(3) 0.14890(2) 0.57816(2) 0.06396(19) Uani 1 1 d . .
O1 O 0.39901(7) 0.17736(5) 0.66258(3) 0.0330(5) Uani 1 1 d . .
O2 O 0.30949(7) 0.16584(5) 0.69363(3) 0.0343(5) Uani 1 1 d . .
O3 O 0.42524(7) 0.20555(5) 0.70379(3) 0.0352(5) Uani 1 1 d . .
O4 O 0.29407(7) 0.22253(5) 0.65923(3) 0.0351(5) Uani 1 1 d . .
O5 O 0.31661(7) 0.24690(5) 0.70632(3) 0.0350(5) Uani 1 1 d . .
O6 O 0.38748(7) 0.26807(5) 0.67227(3) 0.0437(6) Uani 1 1 d . .
O7 O 0.41284(11) 0.32641(7) 0.65278(4) 0.0811(8) Uani 1 1 d . .
O8 O 0.25681(9) 0.26879(6) 0.73276(4) 0.0634(7) Uani 1 1 d . .
O9 O 0.23514(8) 0.39715(6) 0.76541(3) 0.0518(6) Uani 1 1 d . .
O10 O 0.25802(18) 0.38388(15) 0.71975(7) 0.181(2) Uani 1 1 d . .
O11 O 0.36087(11) 0.38119(8) 0.76275(4) 0.0942(10) Uani 1 1 d . .
O12 O 0.16803(14) 0.33257(10) 0.74140(6) 0.1257(13) Uani 1 1 d . .
O13 O 0.34535(12) 0.28232(9) 0.76848(5) 0.1089(11) Uani 1 1 d . .
O14 O 0.24032(13) 0.30788(10) 0.78345(6) 0.1214(12) Uani 1 1 d . .
O15 O 0.36000(11) 0.32403(8) 0.72505(5) 0.0952(10) Uani 1 1 d . .
O16 O -0.08803(13) 0.28724(10) 0.48075(5) 0.1135(12) Uani 1 1 d . .
O17 O -0.0684(2) 0.34892(17) 0.51636(9) 0.223(3) Uani 1 1 d . .
O18 O 0.02414(18) 0.30838(13) 0.49959(7) 0.1698(18) Uani 1 1 d . .
O19 O -0.03199(18) 0.29516(13) 0.55526(8) 0.1783(19) Uani 1 1 d . .
O20 O 0.34115(7) 0.04210(5) 0.55750(3) 0.0465(6) Uani 1 1 d . .
O21 O 0.43091(8) 0.07503(6) 0.58710(3) 0.0496(6) Uani 1 1 d . .
O22 O 0.38537(7) -0.00762(6) 0.59271(3) 0.0472(6) Uani 1 1 d . .
O23 O 0.49256(9) -0.00471(7) 0.57743(4) 0.0735(8) Uani 1 1 d . .
O24 O 0.55866(12) -0.04856(9) 0.59401(5) 0.1070(11) Uani 1 1 d . .
O25 O 0.46276(9) 0.05902(6) 0.54556(4) 0.0633(7) Uani 1 1 d . .
O26 O 0.11340(8) -0.01579(6) 0.66323(3) 0.0490(6) Uani 1 1 d . .
O27 O 0.21484(7) -0.00293(5) 0.69186(3) 0.0372(5) Uani 1 1 d . .
O28 O 0.21866(7) -0.05742(5) 0.65470(3) 0.0439(6) Uani 1 1 d . .
O29 O 0.13216(9) -0.10680(7) 0.66942(4) 0.0664(7) Uani 1 1 d . .
O30 O 0.10313(12) -0.16308(8) 0.64895(5) 0.0967(10) Uani 1 1 d . .
O31 O 0.11346(9) -0.05201(7) 0.70455(4) 0.0660(7) Uani 1 1 d . .
O32 O 0.12566(8) 0.13180(6) 0.56404(3) 0.0523(6) Uani 1 1 d . .
O33 O 0.09773(9) 0.17981(6) 0.60103(3) 0.0590(7) Uani 1 1 d . .
O34 O 0.05131(10) 0.19825(7) 0.55616(4) 0.0794(8) Uani 1 1 d . .
O35 O -0.01697(11) 0.17699(8) 0.58955(4) 0.0895(9) Uani 1 1 d . .
O36 O 0.04882(8) 0.09627(6) 0.59427(3) 0.0563(6) Uani 1 1 d . .
O37 O -0.00006(9) 0.12016(8) 0.55469(4) 0.0770(8) Uani 1 1 d . .
O38 O -0.06535(13) 0.07565(10) 0.53802(5) 0.1424(12) Uani 1 1 d . .
O39 O -0.03163(11) 0.22861(11) 0.49950(5) 0.1671(11) Uani 1 1 d . U
O40 O -0.06754(12) 0.21567(10) 0.54101(5) 0.1130(11) Uani 1 1 d . .
O41 O -0.08230(10) 0.21373(9) 0.61059(5) 0.1004(10) Uani 1 1 d . .
O42 O 0.06039(16) 0.23587(8) 0.52513(5) 0.1382(13) Uani 1 1 d . .
O43 O 0.21851(9) -0.08587(6) 0.70234(3) 0.0627(7) Uani 1 1 d . .
O44 O 0.03055(11) -0.03870(8) 0.72346(4) 0.1044(9) Uani 1 1 d . .
O45 O 0.40779(9) -0.02138(6) 0.54465(3) 0.0617(7) Uani 1 1 d . .
O46 O 0.37420(11) -0.06482(8) 0.51737(4) 0.0980(9) Uani 1 1 d . .
O47 O 0.51135(9) 0.18620(8) 0.72103(4) 0.0801(8) Uani 1 1 d . .
O48 O -0.1380(2) 0.27669(18) 0.52339(9) 0.241(2) Uani 1 1 d . U
O49 O 0.49527(13) 0.11255(7) 0.52480(4) 0.1086(9) Uani 1 1 d . .
C1 C 0.08219(18) 0.02304(13) 0.52020(7) 0.1008(12) Uani 1 1 d . U
H1A H 0.0432 0.0327 0.5221 0.121 Uiso 1 1 calc R U
C2 C 0.31521(6) 0.17403(3) 0.49186(2) 0.1242(14) Uani 1 1 d . U
H2A H 0.3384 0.1847 0.4803 0.149 Uiso 1 1 calc R U
C3 C 0.0937(2) -0.01027(15) 0.50475(8) 0.1284(14) Uani 1 1 d . U
H3A H 0.0623 -0.0217 0.4955 0.154 Uiso 1 1 calc R U
C4 C 0.1518(2) -0.02664(14) 0.50299(8) 0.1177(13) Uani 1 1 d . U
H4A H 0.1592 -0.0481 0.4922 0.141 Uiso 1 1 calc R U
C6 C 0.26371(10) 0.15962(7) 0.70687(4) 0.0300(7) Uani 1 1 d . U
C9 C 0.61546(12) 0.08408(7) 0.66931(5) 0.1252(14) Uani 1 1 d . U
H9A H 0.6483 0.1048 0.6713 0.150 Uiso 1 1 calc R U
H9B H 0.6154 0.0659 0.6828 0.150 Uiso 1 1 calc R U
C10 C 0.59046(5) 0.05387(2) 0.63259(2) 0.1001(12) Uani 1 1 d . U
H10A H 0.6011 0.0355 0.6209 0.120 Uiso 1 1 calc R U
C12 C 0.25957(11) 0.00341(8) 0.70706(4) 0.0385(7) Uani 1 1 d . U
C13 C 0.62550(12) 0.05727(7) 0.65010(5) 0.1256(14) Uani 1 1 d . U
H13A H 0.6607 0.0409 0.6505 0.151 Uiso 1 1 calc R U
C18 C 0.26104(11) 0.08275(7) 0.69455(4) 0.0347(7) Uani 1 1 d . U
H18A H 0.2932 0.0935 0.6856 0.042 Uiso 1 1 calc R U
H18B H 0.2294 0.0720 0.6841 0.042 Uiso 1 1 calc R U
C22 C 0.19690(11) 0.20650(9) 0.62966(5) 0.0446(8) Uani 1 1 d . U
H22A H 0.2120 0.1897 0.6427 0.054 Uiso 1 1 calc R U
H22B H 0.1977 0.1877 0.6164 0.054 Uiso 1 1 calc R U
C23 C 0.33382(12) 0.05111(8) 0.72627(5) 0.0460(8) Uani 1 1 d . U
C24 C 0.24667(11) 0.19568(8) 0.72081(4) 0.0400(7) Uani 1 1 d . U
C28 C 0.27440(11) 0.23952(8) 0.71914(4) 0.0372(7) Uani 1 1 d . U
C30 C 0.23685(10) 0.12005(7) 0.70792(4) 0.0310(7) Uani 1 1 d . U
C31 C 0.36869(12) 0.09060(9) 0.72731(5) 0.0548(9) Uani 1 1 d . U
H31A H 0.3612 0.1127 0.7166 0.066 Uiso 1 1 calc R U
C34 C 0.30240(10) -0.03485(8) 0.62372(5) 0.0411(8) Uani 1 1 d . U
H34A H 0.2898 -0.0195 0.6371 0.049 Uiso 1 1 calc R U
H34B H 0.2954 -0.0156 0.6107 0.049 Uiso 1 1 calc R U
C36 C 0.25215(12) -0.07582(9) 0.71905(5) 0.0502(8) Uani 1 1 d . U
C37 C 0.27808(12) -0.03123(8) 0.72271(5) 0.0485(8) Uani 1 1 d . U
C38 C 0.07146(12) 0.03883(10) 0.62880(5) 0.0575(9) Uani 1 1 d . U
H38A H 0.1080 0.0215 0.6296 0.069 Uiso 1 1 calc R U
H38B H 0.0833 0.0692 0.6271 0.069 Uiso 1 1 calc R U
C39 C 0.28505(11) 0.04453(7) 0.70941(4) 0.0374(7) Uani 1 1 d . U
C40 C 0.22217(13) -0.08498(9) 0.63740(5) 0.0529(8) Uani 1 1 d . U
C41 C 0.26371(12) -0.07609(9) 0.62014(5) 0.0476(8) Uani 1 1 d . U
C42 C 0.29433(13) 0.02507(9) 0.54527(5) 0.0543(9) Uani 1 1 d . U
C43 C 0.42550(12) 0.12699(9) 0.62453(4) 0.0449(8) Uani 1 1 d . U
H43A H 0.4131 0.0968 0.6222 0.054 Uiso 1 1 calc R U
H43B H 0.3897 0.1440 0.6271 0.054 Uiso 1 1 calc R U
C44 C 0.15501(11) 0.07562(10) 0.72273(5) 0.0533(9) Uani 1 1 d . U
H44A H 0.1635 0.0530 0.7128 0.064 Uiso 1 1 calc R U
C45 C 0.23805(14) 0.04422(9) 0.54506(5) 0.0562(9) Uani 1 1 d . U
C47 C 0.20178(11) 0.18930(9) 0.73564(5) 0.0464(8) Uani 1 1 d . U
H47A H 0.1900 0.2125 0.7447 0.056 Uiso 1 1 calc R U
C49 C 0.23143(13) 0.08687(8) 0.55828(5) 0.0467(8) Uani 1 1 d . U
H49A H 0.2697 0.0937 0.5661 0.056 Uiso 1 1 calc R U
H49B H 0.2024 0.0824 0.5698 0.056 Uiso 1 1 calc R U
C50 C 0.52068(5) 0.10410(2) 0.64772(2) 0.0571(9) Uani 1 1 d . U
C51 C 0.02216(10) 0.21552(10) 0.62228(4) 0.0618(9) Uani 1 1 d D U
C52 C 0.11419(13) 0.24638(10) 0.65248(5) 0.0608(9) Uani 1 1 d . U
C53 C 0.30433(14) -0.01332(10) 0.53209(5) 0.0647(9) Uani 1 1 d . U
C54 C 0.30482(8) -0.09675(7) 0.58379(4) 0.0646(9) Uani 1 1 d . U
H54A H 0.3280 -0.0714 0.5837 0.077 Uiso 1 1 calc R U
C55 C 0.45212(13) 0.14303(9) 0.60331(5) 0.0533(9) Uani 1 1 d . U
C58 C 0.18773(11) 0.11437(8) 0.72228(5) 0.0384(7) Uani 1 1 d . U
C59 C 0.18320(14) -0.12134(9) 0.63546(5) 0.0593(9) Uani 1 1 d . U
C60 C 0.48960(12) 0.15605(9) 0.68483(5) 0.0524(9) Uani 1 1 d . U
C62 C 0.12971(14) 0.21993(10) 0.63335(5) 0.0572(9) Uani 1 1 d . U
C64 C 0.46707(11) 0.12945(8) 0.64569(5) 0.0439(8) Uani 1 1 d . U
C65 C 0.28536(12) 0.25053(8) 0.64083(5) 0.0439(8) Uani 1 1 d . U
C67 C 0.40871(12) -0.02946(9) 0.60983(5) 0.0507(8) Uani 1 1 d . U
C68 C 0.34994(13) 0.01660(9) 0.74147(5) 0.0563(9) Uani 1 1 d . U
C69 C 0.37064(11) -0.04479(8) 0.62673(5) 0.0415(8) Uani 1 1 d . U
C70 C 0.23821(15) 0.24459(9) 0.62647(5) 0.0583(9) Uani 1 1 d . U
C71 C 0.47214(7) 0.18715(10) 0.60046(5) 0.0780(11) Uani 1 1 d . U
C72 C 0.45540(13) 0.11432(8) 0.58487(5) 0.0515(8) Uani 1 1 d . U
C73 C 0.15880(13) 0.14663(9) 0.54762(5) 0.0522(8) Uani 1 1 d . U
C74 C 0.26576(8) -0.10468(7) 0.60177(4) 0.0456(8) Uani 1 1 d . U
C75 C 0.36769(15) -0.03196(10) 0.53120(5) 0.0654(9) Uani 1 1 d . U
C77 C 0.38369(15) -0.10564(10) 0.68180(6) 0.0735(10) Uani 1 1 d . U
H77A H 0.3601 -0.1118 0.6940 0.088 Uiso 1 1 calc R U
C78 C 0.02398(12) 0.05640(10) 0.59120(5) 0.0569(9) Uani 1 1 d . U
C79 C 0.04233(13) 0.03431(9) 0.65093(5) 0.0574(9) Uani 1 1 d . U
C80 C 0.17265(11) 0.14769(8) 0.73751(5) 0.0444(8) Uani 1 1 d . U
C81 C 0.05460(13) 0.25900(10) 0.65535(5) 0.0612(9) Uani 1 1 d . U
C82 C 0.36008(15) -0.08209(9) 0.66357(6) 0.0673(10) Uani 1 1 d . U
H82A H 0.3197 -0.0742 0.6634 0.081 Uiso 1 1 calc R U
C83 C 0.45148(12) 0.15433(8) 0.66429(5) 0.0442(8) Uani 1 1 d . U
C84 C 0.32692(15) 0.28673(8) 0.63929(5) 0.0588(9) Uani 1 1 d . U
C86 C 0.23060(3) -0.14340(4) 0.60173(2) 0.0733(10) Uani 1 1 d . U
C87 C 0.22066(13) 0.17782(7) 0.51215(4) 0.0873(11) Uani 1 1 d . U
C89 C 0.13303(16) 0.04224(12) 0.53317(6) 0.0839(11) Uani 1 1 d . U
H89A H 0.1268 0.0661 0.5426 0.101 Uiso 1 1 calc R U
C91 C 0.45358(14) -0.08119(10) 0.64720(6) 0.0661(10) Uani 1 1 d . U
C92 C 0.03486(12) 0.02572(9) 0.60781(5) 0.0513(8) Uani 1 1 d . U
C93 C 0.32093(13) -0.02324(9) 0.73915(5) 0.0571(9) Uani 1 1 d . U
H93A H 0.3315 -0.0455 0.7494 0.069 Uiso 1 1 calc R U
C94 C 0.08450(15) 0.20541(11) 0.61902(6) 0.0739(10) Uani 1 1 d . U
C95 C 0.21139(13) 0.12641(9) 0.54356(4) 0.0511(8) Uani 1 1 d . U
C97 C 0.06423(13) 0.00724(9) 0.66728(5) 0.0575(9) Uani 1 1 d . U
C100 C 0.47440(11) 0.18540(8) 0.70471(5) 0.0425(8) Uani 1 1 d . U
C102 C 0.46991(12) -0.04303(9) 0.60981(6) 0.0584(9) Uani 1 1 d . U
C103 C 0.46367(7) 0.21914(9) 0.61726(5) 0.0797(11) Uani 1 1 d . U
H10B H 0.4457 0.2118 0.6307 0.096 Uiso 1 1 calc R U
C105 C 0.44160(15) -0.11997(11) 0.68208(6) 0.0756(10) Uani 1 1 d . U
H10C H 0.4555 -0.1398 0.6932 0.091 Uiso 1 1 calc R U
C106 C 0.39779(15) 0.02420(10) 0.75837(6) 0.0739(10) Uani 1 1 d . U
H10D H 0.4097 0.0015 0.7681 0.089 Uiso 1 1 calc R U
C107 C 0.54564(13) 0.13496(10) 0.68487(6) 0.0659(10) Uani 1 1 d . U
H10E H 0.5737 0.1392 0.6969 0.079 Uiso 1 1 calc R U
C108 C 0.47897(14) 0.09882(10) 0.54393(6) 0.0690(10) Uani 1 1 d . U
C109 C 0.47774(14) 0.12676(10) 0.56359(5) 0.0641(9) Uani 1 1 d . U
C110 C -0.03685(16) 0.00385(13) 0.56997(7) 0.0983(12) Uani 1 1 d . U
H11A H -0.0627 -0.0030 0.5575 0.118 Uiso 1 1 calc R U
C111 C 0.18890(15) 0.02600(11) 0.53170(6) 0.0728(10) Uani 1 1 d . U
C112 C 0.39294(12) -0.06984(9) 0.64576(5) 0.0518(8) Uani 1 1 d . U
C113 C 0.24794(12) 0.14218(6) 0.52591(3) 0.0627(9) Uani 1 1 d . U
C115 C 0.15879(14) 0.26116(11) 0.66930(5) 0.0747(10) Uani 1 1 d . U
H11B H 0.1984 0.2522 0.6681 0.090 Uiso 1 1 calc R U
C116 C -0.02700(12) 0.20032(12) 0.60516(5) 0.0920(12) Uani 1 1 d D U
C117 C 0.30782(8) -0.12630(7) 0.56697(4) 0.0737(10) Uani 1 1 d . U
H11C H 0.3333 -0.1211 0.5552 0.088 Uiso 1 1 calc R U
C118 C 0.03317(14) -0.00170(9) 0.68960(5) 0.0882(11) Uani 1 1 d D U
C119 C 0.53952(4) 0.07539(2) 0.63037(2) 0.0825(11) Uani 1 1 d . U
H11D H 0.5151 0.0718 0.6172 0.099 Uiso 1 1 calc R U
C120 C 0.23577(2) -0.17468(3) 0.58290(2) 0.0810(11) Uani 1 1 d . U
H12A H 0.2134 -0.2004 0.5824 0.097 Uiso 1 1 calc R U
C121 C 0.01368(15) 0.24407(11) 0.64000(6) 0.0772(10) Uani 1 1 d . U
H12B H -0.0254 0.2541 0.6414 0.093 Uiso 1 1 calc R U
C122 C 0.14514(16) 0.28800(12) 0.68704(6) 0.0913(11) Uani 1 1 d . U
H12C H 0.1758 0.2972 0.6973 0.110 Uiso 1 1 calc R U
C123 C 0.50227(17) 0.16858(11) 0.56321(7) 0.0884(11) Uani 1 1 d . U
H12D H 0.5223 0.1765 0.5503 0.106 Uiso 1 1 calc R U
C124 C 0.49071(14) -0.06760(10) 0.62995(6) 0.0707(10) Uani 1 1 d . U
H12E H 0.5313 -0.0748 0.6315 0.085 Uiso 1 1 calc R U
C125 C 0.03748(17) 0.28727(13) 0.67367(7) 0.0994(12) Uani 1 1 d . U
H12F H 0.0075 0.2720 0.6821 0.119 Uiso 1 1 calc R U
H12G H 0.0182 0.3129 0.6669 0.119 Uiso 1 1 calc R U
C126 C 0.19991(16) -0.01058(11) 0.51762(6) 0.0814(11) Uani 1 1 d . U
C127 C 0.01981(15) -0.05090(11) 0.61910(6) 0.0753(10) Uani 1 1 d . U
H12H H 0.0458 -0.0461 0.6318 0.090 Uiso 1 1 calc R U
C130 C 0.41244(12) 0.09549(9) 0.74386(5) 0.0589(9) Uani 1 1 d . U
H13B H 0.4346 0.1213 0.7443 0.071 Uiso 1 1 calc R U
C131 C 0.13834(13) -0.13132(8) 0.65222(6) 0.0645(9) Uani 1 1 d . U
C132 C 0.12615(13) 0.14202(11) 0.75127(6) 0.0654(10) Uani 1 1 d . U
H13C H 0.1154 0.1653 0.7604 0.078 Uiso 1 1 calc R U
C133 C 0.42622(14) 0.06357(10) 0.76056(6) 0.0728(10) Uani 1 1 d . U
H13D H 0.4537 0.0691 0.7727 0.087 Uiso 1 1 calc R U
C134 C 0.18905(14) -0.14942(10) 0.61747(6) 0.0681(10) Uani 1 1 d . U
H13E H 0.1635 -0.1735 0.6160 0.082 Uiso 1 1 calc R U
C136 C 0.37646(13) 0.29370(9) 0.65613(5) 0.0539(9) Uani 1 1 d . U
C137 C 0.25497(16) -0.02894(12) 0.51696(6) 0.0817(11) Uani 1 1 d . U
H13F H 0.2614 -0.0516 0.5068 0.098 Uiso 1 1 calc R U
C138 C 0.00959(13) -0.01702(11) 0.60441(6) 0.0703(10) Uani 1 1 d . U
C139 C 0.13822(17) 0.18378(12) 0.53309(6) 0.0815(11) Uani 1 1 d . U
C140 C 0.10846(14) 0.07035(10) 0.73838(6) 0.0661(10) Uani 1 1 d . U
H14A H 0.0879 0.0439 0.7389 0.079 Uiso 1 1 calc R U
C145 C 0.47869(16) -0.10558(11) 0.66637(6) 0.0780(11) Uani 1 1 d . U
H14B H 0.5197 -0.1113 0.6679 0.094 Uiso 1 1 calc R U
C147 C 0.27308(3) -0.16532(3) 0.56670(2) 0.0926(12) Uani 1 1 d . U
H14C H 0.2766 -0.1850 0.5548 0.111 Uiso 1 1 calc R U
C156 C 0.55908(10) 0.10784(6) 0.66697(5) 0.0765(10) Uani 1 1 d . U
C158 C 0.30850(6) 0.12383(3) 0.52205(2) 0.0933(12) Uani 1 1 d . U
H15A H 0.3327 0.1270 0.5362 0.112 Uiso 1 1 calc R U
H15B H 0.3036 0.0927 0.5193 0.112 Uiso 1 1 calc R U
C161 C 0.49935(7) 0.19942(10) 0.58042(5) 0.0780(10) Uani 1 1 d . U
C162 C 0.07923(16) 0.20699(11) 0.53883(6) 0.0744(10) Uani 1 1 d . U
C164 C 0.09393(16) 0.10374(12) 0.75253(6) 0.0840(11) Uani 1 1 d . U
H16A H 0.0634 0.1007 0.7626 0.101 Uiso 1 1 calc R U
C165 C -0.04984(19) -0.07119(13) 0.58172(7) 0.1073(13) Uani 1 1 d . U
H16B H -0.0927 -0.0690 0.5781 0.129 Uiso 1 1 calc R U
H16C H -0.0315 -0.0831 0.5684 0.129 Uiso 1 1 calc R U
C167 C 0.34075(4) 0.14014(2) 0.50512(2) 0.0978(12) Uani 1 1 d . U
H16D H 0.3787 0.1292 0.5024 0.117 Uiso 1 1 calc R U
C169 C 0.06810(13) -0.03330(8) 0.70546(4) 0.0686(9) Uani 1 1 d D U
C171 C -0.02799(16) 0.08401(12) 0.55393(6) 0.0833(11) Uani 1 1 d . U
C174 C 0.17068(16) 0.19899(11) 0.51689(6) 0.0791(11) Uani 1 1 d . U
H17A H 0.1590 0.2241 0.5089 0.095 Uiso 1 1 calc R U
C175 C -0.00543(18) -0.09138(13) 0.61657(8) 0.1034(13) Uani 1 1 d . U
H17B H 0.0032 -0.1129 0.6275 0.124 Uiso 1 1 calc R U
C182 C -0.01047(17) 0.04919(13) 0.57060(7) 0.0928(12) Uani 1 1 d . U
C192 C 0.50835(13) -0.02916(11) 0.59264(6) 0.0745(10) Uani 1 1 d . U
C198 C -0.02389(18) 0.02813(16) 0.68783(8) 0.1281(16) Uani 1 1 d . U
C204 C -0.0409(2) -0.10002(16) 0.59934(9) 0.1291(14) Uani 1 1 d . U
H20A H -0.0612 -0.1266 0.5988 0.155 Uiso 1 1 calc R U
C212 C 0.26147(14) 0.19307(7) 0.49372(4) 0.1233(14) Uani 1 1 d . U
H21A H 0.2492 0.2154 0.4838 0.148 Uiso 1 1 calc R U
C220 C -0.02652(16) -0.02795(11) 0.58576(7) 0.0853(11) Uani 1 1 d . U
C232 C 0.08503(17) 0.30221(14) 0.69011(8) 0.1056(13) Uani 1 1 d . U
H23A H 0.0762 0.3204 0.7022 0.127 Uiso 1 1 calc R U
C66 C 0.50969(2) 0.27550(6) 0.59398(2) 0.1115(13) Uani 1 1 d . U
H66A H 0.5223 0.3040 0.5915 0.134 Uiso 1 1 calc R U
C88 C 0.51666(3) 0.24244(7) 0.57823(2) 0.1240(14) Uani 1 1 d . U
H88A H 0.5348 0.2500 0.5649 0.149 Uiso 1 1 calc R U
C155 C 0.48318(3) 0.26350(7) 0.61337(2) 0.1250(14) Uani 1 1 d . U
H15C H 0.4774 0.2845 0.6245 0.150 Uiso 1 1 calc R U
C27 C 0.2266(2) 0.27566(14) 0.60798(8) 0.1149(17) Uani 1 1 d . U
C101 C -0.01047(19) 0.06206(14) 0.65495(7) 0.1096(15) Uani 1 1 d . U
C5 C 0.31772(19) 0.31508(13) 0.62172(7) 0.0946(14) Uani 1 1 d . U

loop_
_atom_site_aniso_label
_atom_site_aniso_U_11
_atom_site_aniso_U_22
_atom_site_aniso_U_33
_atom_site_aniso_U_23
_atom_site_aniso_U_13
_atom_site_aniso_U_12
Tb1 0.04589(9) 0.05215(9) 0.08240(13) -0.04180(9) -0.00435(10) 0.00937(8)
Tb2 0.1483(2) 0.1202(2) 0.1104(2) 0.02760(18) -0.0296(2) -0.0137(2)
Ti1 0.0428(2) 0.0248(2) 0.0337(3) 0.0002(2) 0.0008(2) -0.0098(2)
Ti2 0.0622(3) 0.0448(3) 0.0640(3) -0.0103(3) 0.0280(3) -0.0027(3)
Ti3 0.0794(3) 0.0437(2) 0.0368(3) 0.0005(2) 0.0086(3) -0.0376(2)
Ti4 0.0702(3) 0.0721(3) 0.0468(3) -0.0098(3) -0.0228(3) 0.0141(3)
O1 0.0335(8) 0.0316(8) 0.0338(9) -0.0021(8) 0.0003(8) -0.0043(7)
O2 0.0331(8) 0.0327(8) 0.0367(10) 0.0001(8) -0.0010(8) -0.0014(7)
O3 0.0352(8) 0.0341(8) 0.0363(10) -0.0039(8) 0.0032(8) -0.0026(7)
O4 0.0360(8) 0.0317(8) 0.0373(10) 0.0013(8) -0.0008(8) -0.0012(7)
O5 0.0378(8) 0.0337(8) 0.0335(9) -0.0012(8) 0.0019(8) -0.0039(8)
O6 0.0493(10) 0.0375(9) 0.0444(11) 0.0006(9) 0.0025(9) -0.0056(8)
O7 0.0925(15) 0.0730(14) 0.0773(16) 0.0037(13) 0.0000(14) -0.0138(13)
O8 0.0640(12) 0.0584(11) 0.0682(14) -0.0083(11) 0.0071(11) -0.0011(10)
O9 0.0506(10) 0.0478(10) 0.0565(12) -0.0066(10) -0.0035(10) 0.0012(9)
O10 0.162(3) 0.219(4) 0.164(3) -0.001(3) 0.024(3) 0.017(3)
O11 0.0850(15) 0.0993(17) 0.0991(19) -0.0223(16) 0.0130(15) -0.0032(14)
O12 0.122(2) 0.113(2) 0.142(3) -0.014(2) 0.002(2) -0.0036(18)
O13 0.1041(18) 0.1115(19) 0.110(2) -0.0059(18) -0.0054(18) 0.0118(16)
O14 0.123(2) 0.108(2) 0.132(3) -0.003(2) 0.002(2) 0.0156(18)
O15 0.0969(16) 0.0899(16) 0.0999(19) -0.0231(15) 0.0146(15) -0.0054(14)
O16 0.1103(19) 0.115(2) 0.115(2) 0.0085(19) 0.0038(18) 0.0057(17)
O17 0.241(5) 0.207(4) 0.224(5) 0.004(4) 0.036(4) 0.012(4)
O18 0.188(3) 0.169(3) 0.151(3) 0.003(3) 0.005(3) -0.005(3)
O19 0.177(3) 0.162(3) 0.193(4) -0.007(3) -0.018(3) 0.012(3)
O20 0.0510(10) 0.0434(9) 0.0451(11) -0.0037(9) 0.0029(9) -0.0004(9)
O21 0.0495(10) 0.0497(10) 0.0500(11) 0.0014(10) 0.0071(9) 0.0005(9)
O22 0.0492(9) 0.0453(10) 0.0475(11) 0.0012(9) 0.0060(9) -0.0009(9)
O23 0.0708(12) 0.0726(13) 0.0781(15) -0.0030(13) 0.0116(12) 0.0061(12)
O24 0.0945(16) 0.1087(19) 0.119(2) 0.0105(18) 0.0160(17) 0.0127(16)
O25 0.0671(12) 0.0605(12) 0.0636(13) -0.0064(11) 0.0153(11) -0.0018(10)
O26 0.0471(9) 0.0528(10) 0.0471(11) -0.0006(10) 0.0037(9) -0.0064(9)
O27 0.0409(8) 0.0334(8) 0.0370(10) -0.0014(8) 0.0000(8) -0.0067(8)
O28 0.0488(9) 0.0446(10) 0.0387(10) -0.0043(9) 0.0061(9) -0.0043(8)
O29 0.0742(12) 0.0647(12) 0.0608(13) -0.0040(11) 0.0079(11) -0.0189(11)
O30 0.1075(17) 0.0894(16) 0.0939(19) -0.0101(15) 0.0103(16) -0.0217(14)
O31 0.0702(12) 0.0685(12) 0.0598(13) 0.0016(11) 0.0089(11) -0.0122(11)
O32 0.0524(10) 0.0520(10) 0.0523(12) -0.0015(10) 0.0013(10) -0.0006(9)
O33 0.0672(12) 0.0508(10) 0.0580(13) -0.0091(10) -0.0049(11) 0.0107(10)
O34 0.1083(15) 0.0711(13) 0.0552(13) 0.0006(12) -0.0307(13) 0.0197(13)
O35 0.1014(16) 0.0979(15) 0.0653(15) -0.0316(13) -0.0326(13) 0.0287(13)
O36 0.0590(11) 0.0710(12) 0.0377(11) -0.0042(10) -0.0107(10) 0.0081(10)
O37 0.0671(12) 0.1041(15) 0.0562(13) -0.0257(12) -0.0300(11) 0.0184(12)
O38 0.153(2) 0.124(2) 0.139(2) -0.0434(18) -0.0990(16) 0.0063(18)
O39 0.1099(14) 0.264(2) 0.133(2) 0.079(2) 0.0653(15) 0.1362(13)
O40 0.1115(18) 0.129(2) 0.097(2) 0.0049(19) -0.0141(17) 0.0270(17)
O41 0.0711(14) 0.1235(19) 0.1028(19) -0.0196(17) -0.0305(14) 0.0122(15)
O42 0.246(3) 0.0824(15) 0.0800(18) 0.0237(14) -0.046(2) 0.0555(18)
O43 0.1048(14) 0.0389(9) 0.0435(11) 0.0063(9) -0.0039(11) -0.0328(10)
O44 0.1367(17) 0.0813(15) 0.1030(16) 0.0086(14) 0.0812(13) -0.0192(14)
O45 0.0778(12) 0.0518(11) 0.0565(12) -0.0186(10) 0.0121(11) -0.0042(10)
O46 0.1040(17) 0.1107(17) 0.0809(15) -0.0517(13) 0.0198(14) 0.0088(15)
O47 0.0645(12) 0.1016(15) 0.0715(15) -0.0343(13) -0.0235(12) 0.0090(12)
O48 0.267(4) 0.255(4) 0.208(4) 0.046(3) 0.066(3) 0.080(3)
O49 0.201(2) 0.0536(12) 0.0802(14) -0.0150(12) 0.0910(13) -0.0221(14)
C1 0.101(2) 0.102(2) 0.096(2) -0.0404(17) -0.0305(18) 0.0135(17)
C2 0.147(2) 0.115(2) 0.114(2) 0.019(2) 0.031(2) -0.025(2)
C3 0.133(2) 0.114(2) 0.136(3) -0.024(2) -0.018(2) 0.002(2)
C4 0.126(2) 0.106(2) 0.120(2) -0.0381(19) -0.001(2) 0.0083(19)
C6 0.0335(11) 0.0279(11) 0.0280(13) 0.0066(10) -0.0038(11) 0.0072(10)
C9 0.104(2) 0.131(2) 0.139(3) -0.029(2) -0.014(2) 0.018(2)
C10 0.097(2) 0.110(2) 0.091(2) -0.0236(18) -0.0103(18) 0.0312(18)
C12 0.0424(12) 0.0342(12) 0.0390(14) 0.0034(12) 0.0036(12) 0.0011(11)
C13 0.113(2) 0.135(2) 0.130(2) -0.035(2) 0.018(2) 0.0281(19)
C18 0.0475(13) 0.0270(11) 0.0301(13) 0.0011(11) 0.0072(11) -0.0143(10)
C22 0.0535(14) 0.0463(13) 0.0333(14) -0.0023(12) -0.0049(12) 0.0008(12)
C23 0.0513(14) 0.0426(13) 0.0442(15) 0.0050(12) 0.0033(12) -0.0139(12)
C24 0.0476(13) 0.0353(12) 0.0354(14) 0.0051(11) -0.0138(12) -0.0142(11)
C28 0.0381(12) 0.0381(12) 0.0356(14) -0.0135(11) 0.0035(11) 0.0021(11)
C30 0.0329(11) 0.0245(11) 0.0357(13) -0.0092(11) 0.0027(11) -0.0034(10)
C31 0.0600(14) 0.0382(13) 0.0642(17) 0.0007(13) -0.0156(14) -0.0167(12)
C34 0.0423(12) 0.0336(12) 0.0492(15) -0.0044(12) 0.0196(12) 0.0045(11)
C36 0.0564(14) 0.0412(13) 0.0545(15) 0.0188(12) 0.0170(13) -0.0026(12)
C37 0.0514(14) 0.0356(13) 0.0592(16) 0.0003(13) 0.0096(13) -0.0119(12)
C38 0.0528(14) 0.0672(16) 0.0523(16) -0.0037(14) 0.0017(13) -0.0124(13)
C39 0.0414(12) 0.0261(11) 0.0438(14) 0.0108(11) -0.0081(12) -0.0084(10)
C40 0.0760(16) 0.0389(13) 0.0437(15) -0.0042(12) 0.0019(14) -0.0161(13)
C41 0.0512(14) 0.0455(13) 0.0452(15) -0.0035(12) -0.0072(13) -0.0117(12)
C42 0.0700(15) 0.0548(15) 0.0395(14) -0.0092(13) 0.0173(13) -0.0087(13)
C43 0.0624(14) 0.0375(13) 0.0357(14) -0.0057(12) 0.0096(12) 0.0014(12)
C44 0.0469(14) 0.0616(15) 0.0508(16) 0.0035(13) -0.0044(13) -0.0151(12)
C45 0.0782(16) 0.0513(15) 0.0390(15) 0.0028(13) 0.0020(14) -0.0023(14)
C47 0.0402(13) 0.0541(14) 0.0445(15) 0.0055(13) -0.0008(12) -0.0033(12)
C49 0.0602(14) 0.0295(12) 0.0500(15) -0.0104(12) -0.0024(13) -0.0048(12)
C50 0.0552(15) 0.0584(15) 0.0584(16) -0.0190(14) 0.0080(14) 0.0000(13)
C51 0.0531(15) 0.0804(17) 0.0505(16) 0.0081(15) -0.0114(13) 0.0174(14)
C52 0.0620(15) 0.0579(15) 0.0610(17) -0.0180(14) -0.0108(14) 0.0148(13)
C53 0.0821(17) 0.0535(15) 0.0597(17) 0.0013(14) 0.0165(15) 0.0085(14)
C54 0.0669(16) 0.0618(16) 0.0658(18) -0.0087(15) 0.0114(14) 0.0111(14)
C55 0.0586(15) 0.0486(14) 0.0538(16) 0.0024(13) 0.0144(13) -0.0022(13)
C58 0.0394(12) 0.0352(12) 0.0403(14) 0.0012(11) 0.0001(12) -0.0035(11)
C59 0.0817(17) 0.0434(14) 0.0528(16) -0.0029(13) 0.0044(14) -0.0249(13)
C60 0.0440(13) 0.0440(13) 0.0684(17) -0.0068(13) -0.0055(13) -0.0087(12)
C62 0.0693(16) 0.0703(16) 0.0305(14) 0.0056(13) -0.0121(13) 0.0120(14)
C64 0.0493(13) 0.0334(12) 0.0494(15) 0.0005(12) 0.0050(13) -0.0070(11)
C65 0.0540(14) 0.0417(13) 0.0356(14) 0.0018(12) -0.0014(12) 0.0062(12)
C67 0.0443(13) 0.0472(14) 0.0614(16) -0.0104(13) 0.0100(13) 0.0033(12)
C68 0.0743(16) 0.0442(14) 0.0489(16) 0.0195(13) -0.0113(14) -0.0060(13)
C69 0.0388(12) 0.0356(12) 0.0503(15) -0.0055(12) 0.0057(12) -0.0024(11)
C70 0.0988(18) 0.0441(14) 0.0315(14) 0.0153(12) -0.0010(14) 0.0045(14)
C71 0.0948(19) 0.0600(16) 0.0811(19) -0.0009(16) 0.0227(16) -0.0161(15)
C72 0.0707(16) 0.0348(13) 0.0496(16) -0.0063(12) 0.0091(14) -0.0131(12)
C73 0.0738(16) 0.0465(14) 0.0348(14) 0.0025(12) -0.0114(13) -0.0016(13)
C74 0.0512(14) 0.0432(13) 0.0427(15) -0.0009(12) 0.0053(12) -0.0009(12)
C75 0.0911(17) 0.0578(16) 0.0503(16) -0.0066(14) 0.0321(14) -0.0024(14)
C77 0.0866(18) 0.0658(17) 0.0670(18) 0.0100(15) -0.0075(16) 0.0192(15)
C78 0.0402(13) 0.0650(16) 0.0633(17) -0.0191(14) -0.0179(13) -0.0012(13)
C79 0.0586(15) 0.0556(15) 0.0595(17) -0.0040(14) 0.0165(14) -0.0083(13)
C80 0.0413(13) 0.0445(13) 0.0480(15) 0.0011(12) 0.0083(12) -0.0102(11)
C81 0.0646(15) 0.0676(16) 0.0497(16) -0.0215(14) -0.0124(14) 0.0239(13)
C82 0.0799(17) 0.0503(15) 0.0694(18) -0.0064(14) -0.0173(15) 0.0167(14)
C83 0.0574(14) 0.0320(12) 0.0427(15) -0.0084(11) -0.0029(13) -0.0163(11)
C84 0.0975(18) 0.0323(13) 0.0465(16) 0.0149(12) 0.0033(15) -0.0117(13)
C86 0.0926(19) 0.0589(16) 0.0683(18) -0.0101(15) 0.0043(16) -0.0161(15)
C87 0.123(2) 0.0820(19) 0.0563(18) 0.0104(16) 0.0005(17) -0.0238(17)
C89 0.108(2) 0.0749(18) 0.0675(19) -0.0283(15) -0.0142(17) -0.0006(17)
C91 0.0780(17) 0.0499(15) 0.0698(18) -0.0091(14) -0.0014(15) 0.0049(14)
C92 0.0414(13) 0.0633(15) 0.0494(15) -0.0110(13) 0.0060(12) 0.0047(12)
C93 0.0687(16) 0.0492(14) 0.0529(16) 0.0180(13) -0.0027(14) -0.0047(13)
C94 0.0766(17) 0.0683(17) 0.0747(19) 0.0068(16) -0.0162(16) 0.0127(15)
C95 0.0768(16) 0.0516(14) 0.0233(13) 0.0052(12) -0.0144(13) -0.0135(13)
C97 0.0680(15) 0.0538(14) 0.0518(16) -0.0087(13) 0.0136(14) -0.0265(13)
C100 0.0448(13) 0.0476(13) 0.0347(14) -0.0064(12) -0.0016(12) -0.0158(11)
C102 0.0500(14) 0.0530(15) 0.0728(18) -0.0069(14) 0.0081(14) 0.0055(13)
C103 0.104(2) 0.0595(16) 0.0776(19) -0.0075(15) 0.0227(17) -0.0138(16)
C105 0.0830(18) 0.0664(17) 0.0757(19) 0.0009(15) -0.0137(16) 0.0275(15)
C106 0.0846(18) 0.0587(16) 0.0756(19) 0.0087(15) -0.0229(16) -0.0103(15)
C107 0.0579(15) 0.0737(17) 0.0653(18) -0.0158(15) -0.0053(15) 0.0052(14)
C108 0.0811(17) 0.0549(16) 0.0733(18) -0.0069(15) 0.0270(15) -0.0095(14)
C109 0.0809(17) 0.0603(16) 0.0542(16) -0.0151(14) 0.0335(14) -0.0102(14)
C110 0.0871(19) 0.102(2) 0.103(2) -0.0325(18) -0.0203(17) -0.0174(17)
C111 0.0804(18) 0.0680(17) 0.0696(19) -0.0018(15) -0.0013(16) -0.0007(15)
C112 0.0526(14) 0.0458(14) 0.0569(16) 0.0037(13) 0.0013(13) 0.0036(12)
C113 0.0901(18) 0.0476(15) 0.0509(16) 0.0007(14) 0.0083(15) -0.0043(14)
C115 0.0752(16) 0.0926(17) 0.0558(17) -0.0321(14) -0.0001(14) 0.0481(14)
C116 0.0887(19) 0.092(2) 0.092(2) 0.0117(18) -0.0228(17) 0.0038(17)
C117 0.0768(17) 0.0677(17) 0.0766(19) -0.0215(15) 0.0035(16) -0.0101(15)
C118 0.0931(19) 0.0857(19) 0.087(2) -0.0092(17) 0.0203(17) -0.0153(17)
C119 0.0777(18) 0.0783(18) 0.090(2) -0.0244(16) -0.0084(16) 0.0221(15)
C120 0.0906(19) 0.0681(17) 0.085(2) -0.0028(16) 0.0078(17) -0.0027(16)
C121 0.0735(17) 0.0843(18) 0.0724(19) -0.0016(16) -0.0082(16) 0.0221(15)
C122 0.0925(18) 0.0956(19) 0.083(2) -0.0379(16) -0.0249(16) 0.0432(16)
C123 0.109(2) 0.0731(18) 0.086(2) 0.0104(16) 0.0303(17) -0.0253(16)
C124 0.0654(16) 0.0609(16) 0.0841(19) -0.0166(15) -0.0130(15) 0.0075(14)
C125 0.102(2) 0.097(2) 0.096(2) -0.0176(18) -0.0251(18) 0.0225(17)
C126 0.0930(19) 0.0740(17) 0.0751(19) -0.0265(16) -0.0170(16) 0.0112(16)
C127 0.0798(17) 0.0718(17) 0.0759(19) -0.0189(15) 0.0184(16) -0.0123(15)
C130 0.0531(15) 0.0464(14) 0.0749(18) -0.0007(14) -0.0185(14) -0.0130(12)
C131 0.0816(16) 0.0355(12) 0.0762(18) -0.0159(13) 0.0020(15) -0.0403(12)
C132 0.0660(16) 0.0697(17) 0.0611(17) -0.0159(15) 0.0081(15) -0.0131(14)
C133 0.0706(17) 0.0615(16) 0.084(2) 0.0125(15) -0.0194(16) -0.0050(14)
C134 0.0825(17) 0.0526(15) 0.0694(18) -0.0072(14) 0.0067(15) -0.0314(13)
C136 0.0751(16) 0.0367(13) 0.0495(16) 0.0051(13) -0.0020(14) -0.0162(13)
C137 0.0984(19) 0.0830(18) 0.0629(18) -0.0294(15) -0.0033(16) -0.0009(16)
C138 0.0567(15) 0.0858(18) 0.0675(18) -0.0128(16) -0.0071(15) 0.0046(15)
C139 0.108(2) 0.0710(18) 0.0640(19) -0.0105(16) -0.0099(17) -0.0004(16)
C140 0.0688(16) 0.0625(16) 0.0675(18) -0.0108(15) 0.0088(15) -0.0171(14)
C145 0.0768(17) 0.0695(17) 0.086(2) -0.0190(16) -0.0117(16) 0.0164(15)
C147 0.100(2) 0.090(2) 0.089(2) -0.0201(17) 0.0151(18) 0.0098(17)
C156 0.0589(16) 0.0811(18) 0.090(2) -0.0226(16) 0.0088(15) 0.0180(14)
C158 0.120(2) 0.094(2) 0.0686(19) 0.0016(17) 0.0291(17) -0.0132(18)
C161 0.111(2) 0.0604(16) 0.0646(18) -0.0096(15) 0.0249(16) -0.0270(15)
C162 0.0939(18) 0.0649(17) 0.0608(18) 0.0017(15) -0.0290(16) 0.0103(15)
C164 0.0830(18) 0.0903(19) 0.0812(19) -0.0040(17) 0.0299(16) -0.0149(16)
C165 0.111(2) 0.105(2) 0.107(2) -0.0217(19) 0.0102(19) -0.0023(19)
C167 0.122(2) 0.0829(19) 0.092(2) 0.0078(17) 0.0365(18) -0.0121(18)
C169 0.1041(18) 0.0533(14) 0.0469(16) 0.0190(13) -0.0100(15) -0.0460(13)
C171 0.0917(19) 0.0837(18) 0.0722(19) -0.0295(16) -0.0194(16) 0.0187(16)
C174 0.103(2) 0.0735(18) 0.0606(18) 0.0155(16) 0.0049(16) 0.0045(16)
C175 0.117(2) 0.091(2) 0.102(2) -0.0174(18) 0.0005(19) -0.0203(18)
C182 0.0908(19) 0.099(2) 0.088(2) -0.0214(18) -0.0027(18) 0.0121(17)
C192 0.0536(15) 0.0836(18) 0.0881(19) -0.0210(16) 0.0214(15) 0.0153(14)
C198 0.110(2) 0.155(3) 0.126(3) -0.060(2) 0.073(2) -0.032(2)
C204 0.134(2) 0.117(2) 0.136(3) -0.007(2) 0.004(2) -0.013(2)
C212 0.140(2) 0.112(2) 0.118(2) -0.016(2) 0.006(2) -0.010(2)
C220 0.0886(19) 0.0753(18) 0.091(2) -0.0302(16) -0.0094(17) -0.0065(16)
C232 0.095(2) 0.109(2) 0.113(2) -0.0148(19) 0.0065(19) 0.0255(18)
C66 0.145(2) 0.098(2) 0.095(2) -0.0008(19) 0.0420(19) -0.0190(19)
C88 0.163(3) 0.110(2) 0.101(2) -0.002(2) 0.030(2) -0.023(2)
C155 0.148(2) 0.108(2) 0.123(2) -0.016(2) 0.039(2) -0.011(2)
C27 0.137(3) 0.096(3) 0.110(3) -0.006(2) -0.010(3) -0.004(2)
C101 0.122(3) 0.113(3) 0.099(3) -0.030(2) 0.054(2) -0.011(2)
C5 0.129(3) 0.084(2) 0.071(2) 0.017(2) 0.000(2) -0.019(2)

loop_
_atom_type_symbol
_atom_type_description
_atom_type_scat_dispersion_real
_atom_type_scat_dispersion_imag
_atom_type_scat_source
C C 0.0181 0.0091 'International Tables Vol C Tables 4.2.6.8 and 6.1.1.4'
H H 0.0000 0.0000 'International Tables Vol C Tables 4.2.6.8 and 6.1.1.4'
N N 0.0311 0.0180 'International Tables Vol C Tables 4.2.6.8 and 6.1.1.4'
O O 0.0492 0.0322 'International Tables Vol C Tables 4.2.6.8 and 6.1.1.4'
Ti Ti 0.2191 1.8069 'International Tables Vol C Tables 4.2.6.8 and 6.1.1.4'
Tb Tb -9.1472 9.1891 'International Tables Vol C Tables 4.2.6.8 and 6.1.1.4'

loop_
_geom_angle_atom_site_label_1
_geom_angle_atom_site_label_2
_geom_angle_atom_site_label_3
_geom_angle
_geom_angle_site_symmetry_1
_geom_angle_site_symmetry_3
O8 Tb1 O14 88.56(9) . .
O8 Tb1 O9 142.39(7) . .
O14 Tb1 O9 77.79(9) . .
O8 Tb1 O10 100.56(12) . .
O14 Tb1 O10 142.29(12) . .
O9 Tb1 O10 72.79(12) . .
O8 Tb1 O11 143.03(8) . .
O14 Tb1 O11 105.48(10) . .
O9 Tb1 O11 74.57(7) . .
O10 Tb1 O11 89.00(12) . .
O8 Tb1 O13 73.86(8) . .
O14 Tb1 O13 68.44(10) . .
O9 Tb1 O13 129.75(8) . .
O10 Tb1 O13 149.26(12) . .
O11 Tb1 O13 79.80(9) . .
O8 Tb1 O15 75.81(8) . .
O14 Tb1 O15 141.87(10) . .
O9 Tb1 O15 133.84(8) . .
O10 Tb1 O15 75.51(12) . .
O11 Tb1 O15 72.19(9) . .
O13 Tb1 O15 73.82(9) . .
O8 Tb1 O12 71.89(9) . .
O14 Tb1 O12 75.72(11) . .
O9 Tb1 O12 70.82(8) . .
O10 Tb1 O12 72.71(12) . .
O11 Tb1 O12 144.27(9) . .
O13 Tb1 O12 130.27(10) . .
O15 Tb1 O12 128.79(10) . .
O39 Tb2 O18 93.07(16) . .
O39 Tb2 O48 107.56(16) . .
O18 Tb2 O48 134.65(17) . .
O39 Tb2 O40 82.17(14) . .
O18 Tb2 O40 155.02(13) . .
O48 Tb2 O40 69.57(15) . .
O39 Tb2 O16 71.36(13) . .
O18 Tb2 O16 75.24(13) . .
O48 Tb2 O16 74.05(15) . .
O40 Tb2 O16 125.21(10) . .
O39 Tb2 O19 146.40(15) . .
O18 Tb2 O19 105.07(15) . .
O48 Tb2 O19 79.50(16) . .
O40 Tb2 O19 69.40(12) . .
O16 Tb2 O19 140.20(12) . .
O39 Tb2 O42 71.65(11) . .
O18 Tb2 O42 74.10(13) . .
O48 Tb2 O42 150.37(15) . .
O40 Tb2 O42 81.15(10) . .
O16 Tb2 O42 129.79(10) . .
O19 Tb2 O42 86.21(12) . .
O39 Tb2 O17 141.12(17) . .
O18 Tb2 O17 69.06(17) . .
O48 Tb2 O17 69.76(18) . .
O40 Tb2 O17 127.94(14) . .
O16 Tb2 O17 70.77(14) . .
O19 Tb2 O17 72.44(16) . .
O42 Tb2 O17 130.00(14) . .
O1 Ti1 O4 94.35(7) . .
O1 Ti1 O2 97.70(7) . .
O4 Ti1 O2 91.93(7) . .
O1 Ti1 O6 95.87(7) . .
O4 Ti1 O6 84.69(7) . .
O2 Ti1 O6 166.23(7) . .
O1 Ti1 O3 84.89(7) . .
O4 Ti1 O3 171.96(7) . .
O2 Ti1 O3 96.10(7) . .
O6 Ti1 O3 87.43(7) . .
O1 Ti1 O5 170.04(7) . .
O4 Ti1 O5 95.55(7) . .
O2 Ti1 O5 83.11(7) . .
O6 Ti1 O5 83.93(7) . .
O3 Ti1 O5 85.15(6) . .
O20 Ti2 O22 93.71(8) . .
O20 Ti2 O21 95.87(8) . .
O22 Ti2 O21 94.65(8) . .
O20 Ti2 O23 167.44(9) . .
O22 Ti2 O23 85.44(9) . .
O21 Ti2 O23 96.69(9) . .
O20 Ti2 O45 83.33(8) . .
O22 Ti2 O45 97.53(8) . .
O21 Ti2 O45 167.82(9) . .
O23 Ti2 O45 84.36(9) . .
O20 Ti2 O25 94.64(8) . .
O22 Ti2 O25 171.58(8) . .
O21 Ti2 O25 83.39(8) . .
O23 Ti2 O25 86.65(9) . .
O45 Ti2 O25 84.56(8) . .
O26 Ti3 O27 96.13(7) . .
O26 Ti3 O28 94.27(8) . .
O27 Ti3 O28 94.44(7) . .
O26 Ti3 O31 87.88(8) . .
O27 Ti3 O31 94.91(8) . .
O28 Ti3 O31 170.12(8) . .
O26 Ti3 O43 167.83(9) . .
O27 Ti3 O43 84.40(7) . .
O28 Ti3 O43 97.81(8) . .
O31 Ti3 O43 79.97(8) . .
O26 Ti3 O29 94.11(8) . .
O27 Ti3 O29 169.76(8) . .
O28 Ti3 O29 84.99(8) . .
O31 Ti3 O29 85.24(9) . .
O43 Ti3 O29 85.54(8) . .
O33 Ti4 O36 97.01(9) . .
O33 Ti4 O32 93.45(9) . .
O36 Ti4 O32 94.23(8) . .
O33 Ti4 O35 85.73(9) . .
O36 Ti4 O35 96.53(9) . .
O32 Ti4 O35 169.23(10) . .
O33 Ti4 O34 95.14(9) . .
O36 Ti4 O34 167.77(9) . .
O32 Ti4 O34 86.39(9) . .
O35 Ti4 O34 82.99(10) . .
O33 Ti4 O37 172.06(9) . .
O36 Ti4 O37 84.75(9) . .
O32 Ti4 O37 94.14(9) . .
O35 Ti4 O37 86.37(9) . .
O34 Ti4 O37 83.03(9) . .
C83 O1 Ti1 137.16(16) . .
C6 O2 Ti1 140.39(14) . .
C100 O3 Ti1 136.50(16) . .
C65 O4 Ti1 137.33(15) . .
C28 O5 Ti1 132.78(15) . .
C136 O6 Ti1 134.37(17) . .
C28 O8 Tb1 145.62(17) . .
C36 O9 Tb1 136.77(17) 4_556 .
C42 O20 Ti2 138.70(17) . .
C72 O21 Ti2 138.04(18) . .
C67 O22 Ti2 134.64(17) . .
C192 O23 Ti2 133.2(2) . .
C108 O25 Ti2 133.6(2) . .
C97 O26 Ti3 138.09(18) . .
C12 O27 Ti3 138.25(15) . .
C40 O28 Ti3 137.25(17) . .
C131 O29 Ti3 133.18(19) . .
C169 O31 Ti3 126.94(19) . .
C73 O32 Ti4 137.12(17) . .
C94 O33 Ti4 137.17(19) . .
C162 O34 Ti4 133.2(2) . .
C116 O35 Ti4 135.2(2) . .
C78 O36 Ti4 138.69(18) . .
C171 O37 Ti4 133.6(2) . .
C162 O42 Tb2 134.0(3) . .
C36 O43 Ti3 132.32(17) . .
C75 O45 Ti2 134.0(2) . .
C3 C1 C89 118.0(4) . .
C212 C2 C167 127.96(14) . .
C1 C3 C4 120.8(4) . .
C3 C4 C126 120.1(4) . .
O2 C6 C30 120.7(2) . .
O2 C6 C24 117.2(2) . .
C30 C6 C24 122.0(2) . .
C13 C9 C156 112.6(2) . .
C13 C10 C119 122.29(15) . .
O27 C12 C39 119.6(2) . .
O27 C12 C37 120.2(2) . .
C39 C12 C37 120.0(2) . .
C10 C13 C9 125.3(2) . .
C30 C18 C39 113.8(2) . .
C70 C22 C62 114.0(2) . .
C68 C23 C31 118.7(2) . .
C68 C23 C39 119.0(2) . .
C31 C23 C39 122.1(2) . .
C47 C24 C6 118.4(2) . .
C47 C24 C28 119.4(2) . .
C6 C24 C28 122.2(2) . .
O5 C28 O8 120.9(2) . .
O5 C28 C24 122.0(2) . .
O8 C28 C24 116.8(2) . .
C6 C30 C58 119.4(2) . .
C6 C30 C18 119.0(2) . .
C58 C30 C18 121.6(2) . .
C130 C31 C23 119.5(3) . .
C41 C34 C69 113.2(2) . .
O43 C36 O9 121.1(2) . 4_546
O43 C36 C37 123.6(2) . .
O9 C36 C37 115.2(2) 4_546 .
C93 C37 C12 119.4(2) . .
C93 C37 C36 121.6(2) . .
C12 C37 C36 118.8(2) . .
C79 C38 C92 116.8(2) . .
C12 C39 C23 119.0(2) . .
C12 C39 C18 120.3(2) . .
C23 C39 C18 120.7(2) . .
O28 C40 C59 120.1(3) . .
O28 C40 C41 119.2(2) . .
C59 C40 C41 120.6(3) . .
C74 C41 C40 118.5(2) . .
C74 C41 C34 125.5(2) . .
C40 C41 C34 115.9(2) . .
O20 C42 C45 121.3(3) . .
O20 C42 C53 118.1(3) . .
C45 C42 C53 120.6(3) . .
C55 C43 C64 114.7(2) . .
C58 C44 C140 120.4(3) . .
C42 C45 C111 120.6(3) . .
C42 C45 C49 117.9(3) . .
C111 C45 C49 121.4(3) . .
C24 C47 C80 121.4(2) . .
C45 C49 C95 114.7(2) . .
C156 C50 C64 120.19(16) . .
C156 C50 C119 116.24(12) . .
C64 C50 C119 123.52(14) . .
C121 C51 C94 113.9(3) . .
C121 C51 C116 124.8(3) . .
C94 C51 C116 120.7(3) . .
C81 C52 C115 117.1(3) . .
C81 C52 C62 121.0(3) . .
C115 C52 C62 121.8(3) . .
C42 C53 C137 117.7(3) . .
C42 C53 C75 119.7(3) . .
C137 C53 C75 121.8(3) . .
C117 C54 C74 119.1(2) . .
C72 C55 C71 118.1(3) . .
C72 C55 C43 118.7(2) . .
C71 C55 C43 123.1(3) . .
C44 C58 C80 117.5(2) . .
C44 C58 C30 122.2(2) . .
C80 C58 C30 120.2(2) . .
C134 C59 C40 118.2(3) . .
C134 C59 C131 118.7(3) . .
C40 C59 C131 123.1(3) . .
C107 C60 C83 118.0(3) . .
C107 C60 C100 120.1(3) . .
C83 C60 C100 121.2(2) . .
C94 C62 C52 117.9(3) . .
C94 C62 C22 120.6(3) . .
C52 C62 C22 121.4(2) . .
C83 C64 C50 118.3(2) . .
C83 C64 C43 120.4(2) . .
C50 C64 C43 121.1(2) . .
C70 C65 O4 119.1(2) . .
C70 C65 C84 123.6(3) . .
O4 C65 C84 117.2(2) . .
O22 C67 C69 119.0(2) . .
O22 C67 C102 119.7(3) . .
C69 C67 C102 120.7(3) . .
C93 C68 C23 119.5(3) . .
C93 C68 C106 122.5(3) . .
C23 C68 C106 118.0(3) . .
C67 C69 C112 122.1(2) . .
C67 C69 C34 118.2(2) . .
C112 C69 C34 119.7(2) . .
C65 C70 C27 119.3(3) . .
C65 C70 C22 119.8(2) . .
C27 C70 C22 120.9(3) . .
C161 C71 C103 118.8(3) . .
C161 C71 C55 120.0(3) . .
C103 C71 C55 121.2(2) . .
O21 C72 C55 117.0(3) . .
O21 C72 C109 119.5(2) . .
C55 C72 C109 123.2(3) . .
O32 C73 C95 119.4(2) . .
O32 C73 C139 121.0(3) . .
C95 C73 C139 119.6(3) . .
C41 C74 C86 119.02(19) . .
C41 C74 C54 120.9(2) . .
C86 C74 C54 119.95(18) . .
O45 C75 O46 120.8(3) . .
O45 C75 C53 122.2(3) . .
O46 C75 C53 116.2(3) . .
C105 C77 C82 120.2(3) . .
O36 C78 C92 118.0(3) . .
O36 C78 C182 117.1(3) . .
C92 C78 C182 124.9(3) . .
C97 C79 C101 120.2(3) . .
C97 C79 C38 121.6(3) . .
C101 C79 C38 118.2(3) . .
C132 C80 C58 120.0(3) . .
C132 C80 C47 121.4(3) . .
C58 C80 C47 118.0(2) . .
C121 C81 C52 116.4(3) . .
C121 C81 C125 120.8(3) . .
C52 C81 C125 122.8(3) . .
C112 C82 C77 123.0(3) . .
O1 C83 C64 118.2(2) . .
O1 C83 C60 120.6(2) . .
C64 C83 C60 121.2(2) . .
C5 C84 C65 117.7(3) . .
C5 C84 C136 120.1(3) . .
C65 C84 C136 122.2(2) . .
C134 C86 C74 120.58(17) . .
C134 C86 C120 120.51(15) . .
C74 C86 C120 118.61(11) . .
C174 C87 C113 125.0(3) . .
C174 C87 C212 122.5(2) . .
C113 C87 C212 111.9(2) . .
C111 C89 C1 120.9(3) . .
C112 C91 C124 119.2(3) . .
C112 C91 C145 120.8(3) . .
C124 C91 C145 119.9(3) . .
C78 C92 C138 118.2(3) . .
C78 C92 C38 118.3(3) . .
C138 C92 C38 123.5(3) . .
C37 C93 C68 122.8(3) . .
C62 C94 O33 119.2(3) . .
C62 C94 C51 122.5(3) . .
O33 C94 C51 118.3(3) . .
C73 C95 C113 120.1(2) . .
C73 C95 C49 119.2(3) . .
C113 C95 C49 120.8(2) . .
O26 C97 C79 118.1(3) . .
O26 C97 C118 117.9(2) . .
C79 C97 C118 123.9(3) . .
O47 C100 O3 124.8(3) . .
O47 C100 C60 116.2(2) . .
O3 C100 C60 118.9(2) . .
C192 C102 C67 121.7(3) . .
C192 C102 C124 123.5(3) . .
C67 C102 C124 114.4(3) . .
C71 C103 C155 119.2(2) . .
C145 C105 C77 120.1(3) . .
C133 C106 C68 122.2(3) . .
C156 C107 C60 120.1(3) . .
O49 C108 O25 118.5(3) . .
O49 C108 C109 122.2(3) . .
O25 C108 C109 119.3(3) . .
C123 C109 C72 114.6(3) . .
C123 C109 C108 120.6(3) . .
C72 C109 C108 124.7(3) . .
C220 C110 C182 126.3(3) . .
C89 C111 C126 121.0(3) . .
C89 C111 C45 120.4(3) . .
C126 C111 C45 118.5(3) . .
C82 C112 C91 116.3(3) . .
C82 C112 C69 124.9(3) . .
C91 C112 C69 118.7(3) . .
C95 C113 C87 114.4(2) . .
C95 C113 C158 122.39(18) . .
C87 C113 C158 123.22(19) . .
C122 C115 C52 122.5(3) . .
O35 C116 O41 124.9(3) . .
O35 C116 C51 122.3(3) . .
O41 C116 C51 112.6(3) . .
C54 C117 C147 121.67(19) . .
C169 C118 C97 113.3(2) . .
C169 C118 C198 142.8(3) . .
C97 C118 C198 103.9(3) . .
C10 C119 C50 121.53(9) . .
C147 C120 C86 118.37(8) . .
C81 C121 C51 127.9(3) . .
C115 C122 C232 121.6(3) . .
C161 C123 C109 125.5(3) . .
C91 C124 C102 124.4(3) . .
C81 C125 C232 117.8(3) . .
C137 C126 C111 121.9(3) . .
C137 C126 C4 119.6(3) . .
C111 C126 C4 118.4(3) . .
C138 C127 C175 124.6(3) . .
C31 C130 C133 123.3(3) . .
O30 C131 O29 119.0(3) . .
O30 C131 C59 119.9(3) . .
O29 C131 C59 121.0(2) . .
C80 C132 C164 123.8(3) . .
C106 C133 C130 117.6(3) . .
C86 C134 C59 122.4(3) . .
O6 C136 O7 119.8(3) . .
O6 C136 C84 122.5(2) . .
O7 C136 C84 117.5(3) . .
C126 C137 C53 120.2(3) . .
C127 C138 C220 113.2(3) . .
C127 C138 C92 123.7(3) . .
C220 C138 C92 123.1(3) . .
C174 C139 C73 121.7(3) . .
C174 C139 C162 120.2(3) . .
C73 C139 C162 117.9(3) . .
C164 C140 C44 120.6(3) . .
C105 C145 C91 118.6(3) . .
C120 C147 C117 122.27(13) . .
C107 C156 C50 121.3(2) . .
C107 C156 C9 116.6(2) . .
C50 C156 C9 122.0(2) . .
C167 C158 C113 119.52(11) . .
C88 C161 C123 123.9(3) . .
C88 C161 C71 117.9(2) . .
C123 C161 C71 118.0(3) . .
O34 C162 O42 120.7(3) . .
O34 C162 C139 122.9(3) . .
O42 C162 C139 116.4(3) . .
C140 C164 C132 117.5(3) . .
C204 C165 C220 115.6(4) . .
C158 C167 C2 117.81(10) . .
O31 C169 O44 122.3(2) . .
O31 C169 C118 134.3(3) . .
O44 C169 C118 103.4(2) . .
O38 C171 O37 120.9(3) . .
O38 C171 C182 119.4(3) . .
O37 C171 C182 119.3(3) . .
C139 C174 C87 118.6(3) . .
C204 C175 C127 120.5(4) . .
C78 C182 C171 124.3(3) . .
C78 C182 C110 111.0(3) . .
C171 C182 C110 123.7(3) . .
O23 C192 O24 124.2(3) . .
O23 C192 C102 123.3(3) . .
O24 C192 C102 112.2(3) . .
C175 C204 C165 121.7(5) . .
C2 C212 C87 119.56(19) . .
C110 C220 C138 116.4(3) . .
C110 C220 C165 120.0(4) . .
C138 C220 C165 123.4(3) . .
C122 C232 C125 118.1(4) . .
C155 C66 C88 115.55(16) . .
C161 C88 C66 126.35(15) . .
C66 C155 C103 122.17(19) . .

loop_
_geom_bond_atom_site_label_1
_geom_bond_atom_site_label_2
_geom_bond_distance
_geom_bond_site_symmetry_2
Tb1 O8 2.321(2) .
Tb1 O14 2.330(3) .
Tb1 O9 2.3331(18) .
Tb1 O10 2.361(4) .
Tb1 O11 2.378(2) .
Tb1 O13 2.396(3) .
Tb1 O15 2.408(3) .
Tb1 O12 2.512(3) .
Tb2 O39 1.627(3) .
Tb2 O18 2.115(4) .
Tb2 O48 2.280(5) .
Tb2 O40 2.306(3) .
Tb2 O16 2.386(3) .
Tb2 O19 2.394(4) .
Tb2 O42 2.465(3) .
Tb2 O17 2.504(5) .
Ti1 O1 1.8465(16) .
Ti1 O4 1.8525(16) .
Ti1 O2 1.8626(16) .
Ti1 O6 1.9841(17) .
Ti1 O3 2.0125(16) .
Ti1 O5 2.0378(17) .
Ti2 O20 1.8536(17) .
Ti2 O22 1.8613(19) .
Ti2 O21 1.8777(19) .
Ti2 O23 1.962(2) .
Ti2 O45 2.022(2) .
Ti2 O25 2.059(2) .
Ti3 O26 1.8571(18) .
Ti3 O27 1.8715(16) .
Ti3 O28 1.8761(18) .
Ti3 O31 1.985(2) .
Ti3 O43 2.0108(19) .
Ti3 O29 2.012(2) .
Ti4 O33 1.857(2) .
Ti4 O36 1.877(2) .
Ti4 O32 1.8792(19) .
Ti4 O35 1.976(2) .
Ti4 O34 1.986(2) .
Ti4 O37 2.008(2) .
O1 C83 1.363(3) .
O2 C6 1.327(3) .
O3 C100 1.255(3) .
O4 C65 1.385(3) .
O5 C28 1.255(3) .
O6 C136 1.245(3) .
O7 C136 1.308(4) .
O8 C28 1.275(3) .
O9 C36 1.253(3) 4_556
O20 C42 1.341(3) .
O21 C72 1.328(3) .
O22 C67 1.294(3) .
O23 C192 1.203(4) .
O24 C192 1.267(4) .
O25 C108 1.274(4) .
O26 C97 1.333(3) .
O27 C12 1.317(3) .
O28 C40 1.325(3) .
O29 C131 1.272(4) .
O30 C131 1.257(4) .
O31 C169 1.164(3) .
O32 C73 1.325(3) .
O33 C94 1.360(4) .
O34 C162 1.249(4) .
O35 C116 1.192(4) .
O36 C78 1.347(3) .
O37 C171 1.268(4) .
O38 C171 1.245(4) .
O41 C116 1.352(4) .
O42 C162 1.252(4) .
O43 C36 1.242(3) .
O44 C169 1.391(4) .
O45 C75 1.205(4) .
O46 C75 1.305(4) .
O47 C100 1.231(3) .
O49 C108 1.270(4) .
C1 C3 1.397(6) .
C1 C89 1.455(5) .
C2 C212 1.340(3) .
C2 C167 1.3993(11) .
C3 C4 1.396(7) .
C4 C126 1.425(6) .
C6 C30 1.352(3) .
C6 C24 1.436(3) .
C9 C13 1.422(4) .
C9 C156 1.451(3) .
C10 C13 1.263(3) .
C10 C119 1.3121(12) .
C12 C39 1.383(3) .
C12 C37 1.448(4) .
C18 C30 1.500(3) .
C18 C39 1.538(3) .
C22 C70 1.502(4) .
C22 C62 1.577(4) .
C23 C68 1.416(4) .
C23 C31 1.435(4) .
C23 C39 1.446(4) .
C24 C47 1.373(4) .
C24 C28 1.481(3) .
C30 C58 1.426(3) .
C31 C130 1.349(4) .
C34 C41 1.536(4) .
C34 C69 1.551(3) .
C36 O9 1.253(3) 4_546
C36 C37 1.492(4) .
C37 C93 1.345(4) .
C38 C79 1.489(4) .
C38 C92 1.497(4) .
C40 C59 1.411(4) .
C40 C41 1.433(4) .
C41 C74 1.391(3) .
C42 C45 1.383(4) .
C42 C53 1.430(4) .
C43 C55 1.491(4) .
C43 C64 1.513(4) .
C44 C58 1.392(4) .
C44 C140 1.430(4) .
C45 C111 1.427(4) .
C45 C49 1.529(4) .
C47 C80 1.435(4) .
C49 C95 1.539(4) .
C50 C156 1.387(3) .
C50 C64 1.423(3) .
C50 C119 1.4246(13) .
C51 C121 1.379(4) .
C51 C94 1.444(4) .
C51 C116 1.521(4) .
C52 C81 1.401(4) .
C52 C115 1.437(4) .
C52 C62 1.441(4) .
C53 C137 1.458(5) .
C53 C75 1.525(5) .
C54 C117 1.343(3) .
C54 C74 1.423(3) .
C55 C72 1.399(4) .
C55 C71 1.433(4) .
C58 C80 1.408(4) .
C59 C134 1.373(4) .
C59 C131 1.470(5) .
C60 C107 1.404(4) .
C60 C83 1.440(4) .
C60 C100 1.524(4) .
C62 C94 1.353(4) .
C64 C83 1.390(4) .
C65 C70 1.325(4) .
C65 C84 1.448(4) .
C67 C69 1.418(4) .
C67 C102 1.425(4) .
C68 C93 1.382(4) .
C68 C106 1.437(4) .
C69 C112 1.423(4) .
C70 C27 1.456(5) .
C71 C161 1.403(4) .
C71 C103 1.409(4) .
C72 C109 1.421(4) .
C73 C95 1.356(4) .
C73 C139 1.479(5) .
C74 C86 1.419(2) .
C77 C105 1.361(5) .
C77 C82 1.372(5) .
C78 C92 1.366(4) .
C78 C182 1.416(5) .
C79 C97 1.340(4) .
C79 C101 1.479(5) .
C80 C132 1.357(4) .
C81 C121 1.330(5) .
C81 C125 1.447(5) .
C82 C112 1.360(4) .
C84 C5 1.355(5) .
C84 C136 1.459(4) .
C86 C134 1.354(3) .
C86 C120 1.4714(14) .
C87 C174 1.329(5) .
C87 C113 1.469(3) .
C87 C212 1.522(4) .
C89 C111 1.346(5) .
C91 C112 1.393(4) .
C91 C124 1.404(5) .
C91 C145 1.439(5) .
C92 C138 1.433(4) .
C95 C113 1.434(4) .
C97 C118 1.538(4) .
C102 C192 1.421(5) .
C102 C124 1.457(5) .
C103 C155 1.446(3) .
C105 C145 1.344(5) .
C106 C133 1.363(4) .
C107 C156 1.384(4) .
C108 C109 1.438(4) .
C109 C123 1.391(5) .
C110 C220 1.355(5) .
C110 C182 1.505(6) .
C111 C126 1.420(5) .
C113 C158 1.489(3) .
C115 C122 1.373(5) .
C117 C147 1.422(2) .
C118 C169 1.527(4) .
C118 C198 1.563(5) .
C120 C147 1.3265(12) .
C122 C232 1.428(5) .
C123 C161 1.386(5) .
C125 C232 1.469(6) .
C126 C137 1.351(5) .
C127 C138 1.360(5) .
C127 C175 1.364(5) .
C130 C133 1.406(4) .
C132 C164 1.377(5) .
C138 C220 1.367(5) .
C139 C174 1.310(5) .
C139 C162 1.545(5) .
C140 C164 1.366(5) .
C158 C167 1.3521(13) .
C161 C88 1.379(4) .
C165 C204 1.366(7) .
C165 C220 1.436(5) .
C171 C182 1.485(5) .
C175 C204 1.279(6) .
C66 C155 1.3601(17) .
C66 C88 1.384(2) .

loop_
_platon_squeeze_void_nr
_platon_squeeze_void_average_x
_platon_squeeze_void_average_y
_platon_squeeze_void_average_z
_platon_squeeze_void_volume
_platon_squeeze_void_count_electrons
1 0.490 0.004 -0.004 21078.5 3154.6
